data_2234756
loop_
_publ_author_name
'Liu, Xiao-Qing'
'Yu, Deng-Yong'
'Yuan, Ai-Hua'

_publ_section_title
;
 Tris(1,10-phenanthrolin-1-ium) hexacyanidoferrate(III) ethanol
 monosolvate trihydrate
;
_journal_coeditor_code PV2532
_journal_issue 5
_journal_name_full 'Acta Crystallographica Section E'
_journal_page_first m701
_journal_paper_doi 10.1107/S1600536812017990
_journal_volume 68
_journal_year 2012
_chemical_formula_iupac '(C12 H9 N2)3 [Fe (C N)6], C2 H6 O, 3H2 O'
_chemical_formula_moiety '3(C12 H9 N2 +), C6 Fe N6 3-, C2 H6 O, 3(H2 O)'
_chemical_formula_sum 'C44 H39 Fe N12 O4'
_chemical_formula_weight 855.72
_chemical_name_systematic
;
Tris(1,10-phenanthrolin-1-ium) hexacyanidoferrate(III) ethanol
monosolvate trihydrate
;
_space_group_IT_number 14
_symmetry_cell_setting monoclinic
_symmetry_space_group_name_Hall '-P 2ybc'
_symmetry_space_group_name_H-M 'P 1 21/c 1'
_atom_sites_solution_hydrogens geom
_atom_sites_solution_primary direct
_atom_sites_solution_secondary difmap
_audit_creation_method SHELXL-97
_cell_angle_alpha 90.00
_cell_angle_beta 109.1230(10)
_cell_angle_gamma 90.00
_cell_formula_units_Z 4
_cell_length_a 20.5744(18)
_cell_length_b 14.8742(13)
_cell_length_c 14.1594(12)
_cell_measurement_reflns_used 6253
_cell_measurement_temperature 173(2)
_cell_measurement_theta_max 27.36
_cell_measurement_theta_min 2.50
_cell_volume 4094.1(6)
_computing_cell_refinement 'SAINT (Bruker, 2004)'
_computing_data_collection 'APEX2 (Bruker, 2004)'
_computing_data_reduction 'SAINT (Bruker, 2004)'
_computing_molecular_graphics 'DIAMOND (Brandenburg, 2006)'
_computing_publication_material 'SHELXTL (Sheldrick, 2008)'
_computing_structure_refinement 'SHELXL97 (Sheldrick, 2008)'
_computing_structure_solution 'SHELXS97 (Sheldrick, 2008)'
_diffrn_ambient_temperature 173(2)
_diffrn_measured_fraction_theta_full 0.998
_diffrn_measured_fraction_theta_max 0.998
_diffrn_measurement_device_type 'Bruker APEXII'
_diffrn_measurement_method '\f & \w scans'
_diffrn_radiation_monochromator graphite
_diffrn_radiation_source 'fine-focus sealed tube'
_diffrn_radiation_type MoK\a
_diffrn_radiation_wavelength 0.71073
_diffrn_reflns_av_R_equivalents 0.0493
_diffrn_reflns_av_sigmaI/netI 0.0507
_diffrn_reflns_limit_h_max 26
_diffrn_reflns_limit_h_min -26
_diffrn_reflns_limit_k_max 18
_diffrn_reflns_limit_k_min -19
_diffrn_reflns_limit_l_max 18
_diffrn_reflns_limit_l_min -18
_diffrn_reflns_number 35350
_diffrn_reflns_theta_full 27.53
_diffrn_reflns_theta_max 27.53
_diffrn_reflns_theta_min 1.72
_exptl_absorpt_coefficient_mu 0.428
_exptl_absorpt_correction_T_max 0.9346
_exptl_absorpt_correction_T_min 0.9154
_exptl_absorpt_correction_type multi-scan
_exptl_absorpt_process_details '(SADABS; Bruker, 2004)'
_exptl_crystal_colour colorless
_exptl_crystal_density_diffrn 1.388
_exptl_crystal_density_method 'not measured'
_exptl_crystal_description block
_exptl_crystal_F_000 1780
_exptl_crystal_size_max 0.21
_exptl_crystal_size_mid 0.18
_exptl_crystal_size_min 0.16
_refine_diff_density_max 0.424
_refine_diff_density_min -0.460
_refine_ls_extinction_method none
_refine_ls_goodness_of_fit_ref 1.008
_refine_ls_hydrogen_treatment constr
_refine_ls_matrix_type full
_refine_ls_number_parameters 555
_refine_ls_number_reflns 9412
_refine_ls_number_restraints 0
_refine_ls_restrained_S_all 1.008
_refine_ls_R_factor_all 0.0799
_refine_ls_R_factor_gt 0.0417
_refine_ls_shift/su_max 0.001
_refine_ls_shift/su_mean 0.000
_refine_ls_structure_factor_coef Fsqd
_refine_ls_weighting_details 'calc w=1/[\s^2^(Fo^2^)+(0.0508P)^2^+1.7012P] where P=(Fo^2^+2Fc^2^)/3'
_refine_ls_weighting_scheme calc
_refine_ls_wR_factor_gt 0.0965
_refine_ls_wR_factor_ref 0.1151
_reflns_number_gt 6179
_reflns_number_total 9412
_reflns_threshold_expression I>2sigma(I)
_cod_data_source_file pv2532.cif
_cod_data_source_block I
_cod_original_sg_symbol_H-M 'P 21/c'
_cod_database_code 2234756
_cod_database_fobs_code 2234756

loop_
_symmetry_equiv_pos_as_xyz
'x, y, z'
'-x, y+1/2, -z+1/2'
'-x, -y, -z'
'x, -y-1/2, z-1/2'

loop_
_atom_site_type_symbol
_atom_site_label
_atom_site_fract_x
_atom_site_fract_y
_atom_site_fract_z
_atom_site_U_iso_or_equiv
_atom_site_adp_type
_atom_site_calc_flag
_atom_site_refinement_flags
_atom_site_occupancy
_atom_site_symmetry_multiplicity
Fe Fe1 0.5000 0.5000 0.5000 0.01691(10) Uani d S 1 2
O O1 0.61077(8) 0.68067(10) 1.22601(11) 0.0260(4) Uani d . 1 1
H H1WA 0.5871 0.6602 1.2604 0.039 Uiso d R 1 1
H H1WB 0.5975 0.7337 1.2064 0.039 Uiso d R 1 1
N N1 0.53010(10) 0.62058(14) 0.34081(15) 0.0311(5) Uani d . 1 1
C C1 0.51810(11) 0.57457(15) 0.39874(16) 0.0213(5) Uani d . 1 1
Fe Fe2 1.0000 0.5000 0.5000 0.01750(11) Uani d S 1 2
O O2 0.74379(8) 0.17371(11) -0.01841(13) 0.0350(4) Uani d . 1 1
H H2WA 0.7173 0.1443 0.0054 0.053 Uiso d R 1 1
H H2WB 0.7779 0.1410 -0.0175 0.053 Uiso d R 1 1
N N2 0.56126(11) 0.65586(14) 0.64662(15) 0.0339(5) Uani d . 1 1
C C2 0.53866(12) 0.59643(15) 0.59344(16) 0.0236(5) Uani d . 1 1
O O3 0.90143(8) 0.68762(10) 0.10957(12) 0.0296(4) Uani d . 1 1
H H3WA 0.9130 0.6578 0.1638 0.044 Uiso d R 1 1
H H3WB 0.9316 0.7276 0.1129 0.044 Uiso d R 1 1
N N3 0.64249(10) 0.40996(14) 0.54417(15) 0.0320(5) Uani d . 1 1
C C3 0.59010(11) 0.44465(15) 0.52866(16) 0.0226(5) Uani d . 1 1
O O4 0.74538(11) 0.80279(16) -0.1391(2) 0.0725(8) Uani d . 1 1
H H4 0.7081 0.8116 -0.1855 0.087 Uiso calc R 1 1
N N4 0.86099(10) 0.42701(15) 0.50654(15) 0.0344(5) Uani d . 1 1
C C4 0.91260(11) 0.45459(15) 0.50366(16) 0.0226(5) Uani d . 1 1
N N5 0.92963(11) 0.60560(14) 0.30400(15) 0.0337(5) Uani d . 1 1
C C5 0.95502(11) 0.56681(16) 0.37726(17) 0.0237(5) Uani d . 1 1
N N6 0.98584(11) 0.66414(14) 0.62580(15) 0.0316(5) Uani d . 1 1
C C6 0.99123(11) 0.60252(15) 0.57895(16) 0.0220(5) Uani d . 1 1
N N7 0.58878(9) 0.59499(12) 1.05172(13) 0.0208(4) Uani d . 1 1
H H7A 0.5982 0.6111 1.1146 0.025 Uiso calc R 1 1
C C7 0.57651(11) 0.65885(16) 0.98177(17) 0.0248(5) Uani d . 1 1
H H7 0.5778 0.7203 1.0006 0.030 Uiso calc R 1 1
N N8 0.61145(10) 0.47211(13) 1.20218(14) 0.0250(4) Uani d . 1 1
C C8 0.56189(11) 0.63637(16) 0.88212(17) 0.0273(5) Uani d . 1 1
H H8 0.5537 0.6821 0.8328 0.033 Uiso calc R 1 1
N N9 0.89140(9) 0.61601(13) -0.06545(14) 0.0240(4) Uani d . 1 1
H H9A 0.8970 0.6263 -0.0021 0.029 Uiso calc R 1 1
C C9 0.55926(11) 0.54730(17) 0.85518(17) 0.0256(5) Uani d . 1 1
H H9 0.5487 0.5314 0.7868 0.031 Uiso calc R 1 1
N N10 0.92307(9) 0.48236(13) 0.07413(14) 0.0237(4) Uani d . 1 1
C C10 0.57223(10) 0.47915(15) 0.92884(16) 0.0211(5) Uani d . 1 1
N N11 0.73512(9) 0.38648(14) -0.10638(15) 0.0286(4) Uani d . 1 1
C C11 0.57002(11) 0.38495(16) 0.90624(17) 0.0249(5) Uani d . 1 1
H H11 0.5600 0.3659 0.8389 0.030 Uiso calc R 1 1
N N12 0.76927(9) 0.32388(14) 0.08598(15) 0.0284(5) Uani d . 1 1
H H12A 0.7607 0.2874 0.0344 0.034 Uiso calc R 1 1
C C12 0.58206(11) 0.32297(16) 0.98008(17) 0.0261(5) Uani d . 1 1
H H12 0.5806 0.2609 0.9637 0.031 Uiso calc R 1 1
C C13 0.59700(10) 0.34912(15) 1.08258(16) 0.0221(5) Uani d . 1 1
C C14 0.60826(11) 0.28672(16) 1.16144(17) 0.0277(5) Uani d . 1 1
H H14 0.6071 0.2239 1.1486 0.033 Uiso calc R 1 1
C C15 0.62086(12) 0.31807(16) 1.25668(18) 0.0315(6) Uani d . 1 1
H H15 0.6290 0.2772 1.3109 0.038 Uiso calc R 1 1
C C16 0.62168(12) 0.41098(16) 1.27358(17) 0.0300(5) Uani d . 1 1
H H16 0.6301 0.4313 1.3401 0.036 Uiso calc R 1 1
C C17 0.59953(10) 0.44070(15) 1.10768(16) 0.0199(5) Uani d . 1 1
C C18 0.58720(10) 0.50614(15) 1.02921(15) 0.0194(4) Uani d . 1 1
C C19 0.87499(12) 0.68438(17) -0.12971(19) 0.0311(6) Uani d . 1 1
H H19 0.8695 0.7429 -0.1065 0.037 Uiso calc R 1 1
C C20 0.86585(12) 0.67089(18) -0.23002(19) 0.0345(6) Uani d . 1 1
H H20 0.8537 0.7197 -0.2757 0.041 Uiso calc R 1 1
C C21 0.87446(11) 0.58643(18) -0.26289(18) 0.0318(6) Uani d . 1 1
H H21 0.8687 0.5768 -0.3315 0.038 Uiso calc R 1 1
C C22 0.89188(11) 0.51358(16) -0.19514(17) 0.0260(5) Uani d . 1 1
C C23 0.90248(12) 0.42396(18) -0.22367(18) 0.0320(6) Uani d . 1 1
H H23 0.8981 0.4116 -0.2913 0.038 Uiso calc R 1 1
C C24 0.91866(12) 0.35646(17) -0.15582(18) 0.0308(6) Uani d . 1 1
H H24 0.9256 0.2976 -0.1766 0.037 Uiso calc R 1 1
C C25 0.92544(11) 0.37243(15) -0.05304(16) 0.0235(5) Uani d . 1 1
C C26 0.94197(12) 0.30442(16) 0.02035(18) 0.0294(5) Uani d . 1 1
H H26 0.9479 0.2440 0.0030 0.035 Uiso calc R 1 1
C C27 0.94935(12) 0.32691(16) 0.11723(18) 0.0286(5) Uani d . 1 1
H H27 0.9610 0.2821 0.1679 0.034 Uiso calc R 1 1
C C28 0.93975(11) 0.41590(16) 0.14109(17) 0.0268(5) Uani d . 1 1
H H28 0.9454 0.4299 0.2088 0.032 Uiso calc R 1 1
C C29 0.91672(10) 0.46000(15) -0.02137(16) 0.0201(5) Uani d . 1 1
C C30 0.89972(10) 0.53096(15) -0.09443(16) 0.0214(5) Uani d . 1 1
C C31 0.71790(12) 0.41970(18) -0.19830(18) 0.0332(6) Uani d . 1 1
H H31 0.7101 0.3785 -0.2521 0.040 Uiso calc R 1 1
C C32 0.71043(12) 0.51142(19) -0.2212(2) 0.0372(6) Uani d . 1 1
H H32 0.6975 0.5311 -0.2887 0.045 Uiso calc R 1 1
C C33 0.72208(12) 0.57241(18) -0.1450(2) 0.0362(6) Uani d . 1 1
H H33 0.7178 0.6351 -0.1587 0.043 Uiso calc R 1 1
C C34 0.74048(11) 0.54076(17) -0.04558(19) 0.0298(6) Uani d . 1 1
C C35 0.75300(12) 0.59971(19) 0.0385(2) 0.0403(7) Uani d . 1 1
H H35 0.7491 0.6628 0.0278 0.048 Uiso calc R 1 1
C C36 0.77032(12) 0.5672(2) 0.1328(2) 0.0410(7) Uani d . 1 1
H H36 0.7782 0.6077 0.1873 0.049 Uiso calc R 1 1
C C37 0.77683(12) 0.47259(18) 0.15146(19) 0.0332(6) Uani d . 1 1
C C38 0.79561(13) 0.4349(2) 0.2477(2) 0.0451(7) Uani d . 1 1
H H38 0.8049 0.4732 0.3043 0.054 Uiso calc R 1 1
C C39 0.80072(14) 0.3435(2) 0.2609(2) 0.0482(8) Uani d . 1 1
H H39 0.8135 0.3183 0.3261 0.058 Uiso calc R 1 1
C C40 0.78688(13) 0.2887(2) 0.17787(19) 0.0398(6) Uani d . 1 1
H H40 0.7899 0.2253 0.1861 0.048 Uiso calc R 1 1
C C41 0.76419(10) 0.41360(17) 0.06965(18) 0.0268(5) Uani d . 1 1
C C42 0.74609(10) 0.44752(16) -0.03118(17) 0.0254(5) Uani d . 1 1
C C43 0.7239(2) 0.8784(3) 0.0029(3) 0.0806(12) Uani d . 1 1
H H43A 0.6742 0.8733 -0.0309 0.121 Uiso calc R 1 1
H H43B 0.7340 0.9349 0.0406 0.121 Uiso calc R 1 1
H H43C 0.7399 0.8277 0.0489 0.121 Uiso calc R 1 1
C C44 0.7595(2) 0.8775(3) -0.0716(3) 0.0795(12) Uani d . 1 1
H H44A 0.7473 0.9333 -0.1116 0.095 Uiso calc R 1 1
H H44B 0.8096 0.8792 -0.0357 0.095 Uiso calc R 1 1

loop_
_atom_site_aniso_label
_atom_site_aniso_U_11
_atom_site_aniso_U_22
_atom_site_aniso_U_33
_atom_site_aniso_U_12
_atom_site_aniso_U_13
_atom_site_aniso_U_23
Fe1 0.0227(2) 0.0143(2) 0.0139(2) -0.00103(17) 0.00619(16) -0.00050(18)
O1 0.0348(9) 0.0182(8) 0.0268(9) 0.0025(7) 0.0125(7) 0.0052(7)
N1 0.0398(11) 0.0297(12) 0.0240(11) -0.0038(9) 0.0110(9) 0.0042(9)
C1 0.0251(11) 0.0205(12) 0.0170(11) -0.0003(9) 0.0052(9) -0.0022(9)
Fe2 0.0213(2) 0.0155(2) 0.0160(2) 0.00027(17) 0.00647(16) 0.00038(18)
O2 0.0283(9) 0.0290(10) 0.0509(11) 0.0027(7) 0.0172(8) 0.0052(8)
N2 0.0521(13) 0.0237(12) 0.0236(11) -0.0071(10) 0.0093(9) -0.0031(9)
C2 0.0334(12) 0.0205(12) 0.0170(11) 0.0002(9) 0.0084(9) 0.0042(9)
O3 0.0388(9) 0.0227(9) 0.0267(9) -0.0063(7) 0.0099(7) 0.0001(7)
N3 0.0315(11) 0.0302(12) 0.0354(12) 0.0027(9) 0.0125(9) 0.0045(9)
C3 0.0292(12) 0.0207(12) 0.0183(11) -0.0015(9) 0.0084(9) 0.0017(9)
O4 0.0425(13) 0.0613(16) 0.0932(19) 0.0131(11) -0.0054(12) -0.0321(14)
N4 0.0324(11) 0.0392(13) 0.0321(12) -0.0054(9) 0.0113(9) -0.0005(10)
C4 0.0268(11) 0.0223(12) 0.0171(11) -0.0007(9) 0.0052(9) -0.0011(9)
N5 0.0418(12) 0.0306(12) 0.0253(11) 0.0016(9) 0.0063(9) 0.0041(9)
C5 0.0270(11) 0.0221(12) 0.0226(12) -0.0007(9) 0.0088(9) -0.0007(10)
N6 0.0442(12) 0.0250(12) 0.0277(11) 0.0042(9) 0.0148(9) -0.0003(9)
C6 0.0253(11) 0.0226(12) 0.0180(11) 0.0003(9) 0.0071(9) 0.0048(9)
N7 0.0221(9) 0.0219(10) 0.0185(9) 0.0013(7) 0.0070(7) 0.0020(8)
C7 0.0255(11) 0.0233(12) 0.0273(13) 0.0011(9) 0.0109(9) 0.0053(10)
N8 0.0312(10) 0.0250(11) 0.0190(10) 0.0011(8) 0.0085(8) 0.0020(8)
C8 0.0294(12) 0.0298(14) 0.0250(12) 0.0041(10) 0.0120(10) 0.0087(10)
N9 0.0238(9) 0.0255(11) 0.0223(10) -0.0011(8) 0.0068(8) 0.0024(8)
C9 0.0209(11) 0.0386(15) 0.0179(12) 0.0009(10) 0.0073(9) 0.0044(10)
N10 0.0224(9) 0.0290(12) 0.0196(10) -0.0015(8) 0.0067(7) 0.0001(8)
C10 0.0173(10) 0.0280(13) 0.0188(11) 0.0015(8) 0.0070(8) 0.0009(9)
N11 0.0264(10) 0.0310(12) 0.0275(11) -0.0008(8) 0.0076(8) 0.0004(9)
C11 0.0229(11) 0.0304(13) 0.0213(12) -0.0011(9) 0.0072(9) -0.0047(10)
N12 0.0257(10) 0.0335(12) 0.0246(11) 0.0004(8) 0.0063(8) 0.0007(9)
C12 0.0261(11) 0.0231(13) 0.0284(13) 0.0004(9) 0.0080(10) -0.0031(10)
C13 0.0206(10) 0.0217(12) 0.0233(12) 0.0006(9) 0.0062(9) -0.0011(10)
C14 0.0314(12) 0.0219(13) 0.0280(13) 0.0017(10) 0.0072(10) 0.0027(10)
C15 0.0403(14) 0.0250(14) 0.0288(13) 0.0012(10) 0.0108(11) 0.0079(11)
C16 0.0377(13) 0.0316(14) 0.0199(12) 0.0012(11) 0.0084(10) 0.0029(10)
C17 0.0182(10) 0.0212(12) 0.0194(11) 0.0001(8) 0.0048(8) -0.0003(9)
C18 0.0167(9) 0.0227(12) 0.0198(11) 0.0007(9) 0.0073(8) 0.0007(10)
C19 0.0285(12) 0.0263(13) 0.0390(15) 0.0001(10) 0.0117(11) 0.0077(11)
C20 0.0314(13) 0.0377(16) 0.0336(14) 0.0014(11) 0.0094(11) 0.0154(12)
C21 0.0251(12) 0.0462(17) 0.0247(13) -0.0008(11) 0.0092(10) 0.0080(12)
C22 0.0196(10) 0.0371(15) 0.0203(11) -0.0004(9) 0.0052(9) 0.0023(10)
C23 0.0325(13) 0.0422(16) 0.0221(13) 0.0014(11) 0.0100(10) -0.0050(11)
C24 0.0336(13) 0.0297(14) 0.0304(14) 0.0030(10) 0.0123(11) -0.0064(11)
C25 0.0213(11) 0.0251(13) 0.0231(12) -0.0005(9) 0.0059(9) -0.0007(10)
C26 0.0296(12) 0.0238(13) 0.0347(14) 0.0021(10) 0.0105(10) -0.0008(11)
C27 0.0310(12) 0.0258(13) 0.0289(13) 0.0016(10) 0.0095(10) 0.0091(11)
C28 0.0263(11) 0.0329(14) 0.0198(12) -0.0002(10) 0.0059(9) 0.0037(10)
C29 0.0150(9) 0.0252(12) 0.0189(11) -0.0009(8) 0.0040(8) 0.0008(9)
C30 0.0175(10) 0.0228(12) 0.0234(12) -0.0002(8) 0.0060(9) 0.0012(9)
C31 0.0284(12) 0.0415(16) 0.0278(14) -0.0030(11) 0.0067(10) 0.0015(12)
C32 0.0268(12) 0.0450(18) 0.0389(15) -0.0004(11) 0.0094(11) 0.0148(13)
C33 0.0239(12) 0.0306(15) 0.0531(17) -0.0003(10) 0.0110(11) 0.0106(13)
C34 0.0178(11) 0.0293(14) 0.0404(15) -0.0033(9) 0.0070(10) -0.0004(12)
C35 0.0251(12) 0.0316(15) 0.0607(19) -0.0029(10) 0.0095(13) -0.0089(14)
C36 0.0246(12) 0.0455(17) 0.0493(18) -0.0052(11) 0.0074(12) -0.0209(14)
C37 0.0209(11) 0.0451(16) 0.0320(14) -0.0035(10) 0.0064(10) -0.0099(12)
C38 0.0339(14) 0.070(2) 0.0295(15) -0.0006(14) 0.0082(11) -0.0141(15)
C39 0.0469(16) 0.070(2) 0.0255(15) 0.0043(15) 0.0094(12) 0.0062(15)
C40 0.0349(14) 0.0510(18) 0.0328(15) 0.0052(12) 0.0103(11) 0.0091(13)
C41 0.0159(10) 0.0329(14) 0.0303(13) -0.0012(9) 0.0059(9) -0.0037(11)
C42 0.0151(10) 0.0305(14) 0.0295(13) -0.0009(9) 0.0056(9) 0.0009(10)
C43 0.069(2) 0.093(3) 0.067(3) 0.024(2) 0.005(2) -0.012(2)
C44 0.070(2) 0.063(3) 0.107(3) -0.024(2) 0.031(2) -0.037(2)

loop_
_atom_type_symbol
_atom_type_description
_atom_type_scat_dispersion_real
_atom_type_scat_dispersion_imag
_atom_type_scat_source
C C 0.0033 0.0016 'International Tables Vol C Tables 4.2.6.8 and 6.1.1.4'
Fe Fe 0.3463 0.8444 'International Tables Vol C Tables 4.2.6.8 and 6.1.1.4'
N N 0.0061 0.0033 'International Tables Vol C Tables 4.2.6.8 and 6.1.1.4'
O O 0.0106 0.0060 'International Tables Vol C Tables 4.2.6.8 and 6.1.1.4'
H H 0.0000 0.0000 'International Tables Vol C Tables 4.2.6.8 and 6.1.1.4'

loop_
_geom_angle_atom_site_label_1
_geom_angle_atom_site_label_2
_geom_angle_atom_site_label_3
_geom_angle_site_symmetry_1
_geom_angle_site_symmetry_3
_geom_angle
C2 Fe1 C2 . 3_666 180.0
C2 Fe1 C1 . 3_666 93.08(9)
C2 Fe1 C1 3_666 3_666 86.92(9)
C2 Fe1 C1 . . 86.92(9)
C2 Fe1 C1 3_666 . 93.08(9)
C1 Fe1 C1 3_666 . 180.0
C2 Fe1 C3 . . 91.20(9)
C2 Fe1 C3 3_666 . 88.80(9)
C1 Fe1 C3 3_666 . 90.25(9)
C1 Fe1 C3 . . 89.75(9)
C2 Fe1 C3 . 3_666 88.80(9)
C2 Fe1 C3 3_666 3_666 91.20(9)
C1 Fe1 C3 3_666 3_666 89.75(9)
C1 Fe1 C3 . 3_666 90.25(9)
C3 Fe1 C3 . 3_666 180.0
H1WA O1 H1WB . . 109.7
N1 C1 Fe1 . . 177.9(2)
C6 Fe2 C6 . 3_766 180.0
C6 Fe2 C4 . 3_766 90.21(9)
C6 Fe2 C4 3_766 3_766 89.79(9)
C6 Fe2 C4 . . 89.79(9)
C6 Fe2 C4 3_766 . 90.21(9)
C4 Fe2 C4 3_766 . 180.0
C6 Fe2 C5 . 3_766 89.63(9)
C6 Fe2 C5 3_766 3_766 90.37(9)
C4 Fe2 C5 3_766 3_766 91.60(9)
C4 Fe2 C5 . 3_766 88.40(9)
C6 Fe2 C5 . . 90.37(9)
C6 Fe2 C5 3_766 . 89.63(9)
C4 Fe2 C5 3_766 . 88.40(9)
C4 Fe2 C5 . . 91.60(9)
C5 Fe2 C5 3_766 . 180.0
H2WA O2 H2WB . . 109.4
N2 C2 Fe1 . . 177.8(2)
H3WA O3 H3WB . . 109.4
N3 C3 Fe1 . . 178.2(2)
C44 O4 H4 . . 109.5
N4 C4 Fe2 . . 179.3(2)
N5 C5 Fe2 . . 178.5(2)
N6 C6 Fe2 . . 179.7(2)
C7 N7 C18 . . 122.30(19)
C7 N7 H7A . . 118.9
C18 N7 H7A . . 118.9
N7 C7 C8 . . 120.6(2)
N7 C7 H7 . . 119.7
C8 C7 H7 . . 119.7
C16 N8 C17 . . 116.6(2)
C9 C8 C7 . . 119.4(2)
C9 C8 H8 . . 120.3
C7 C8 H8 . . 120.3
C19 N9 C30 . . 122.2(2)
C19 N9 H9A . . 118.9
C30 N9 H9A . . 118.9
C8 C9 C10 . . 120.3(2)
C8 C9 H9 . . 119.8
C10 C9 H9 . . 119.8
C28 N10 C29 . . 116.4(2)
C18 C10 C9 . . 117.7(2)
C18 C10 C11 . . 118.9(2)
C9 C10 C11 . . 123.4(2)
C31 N11 C42 . . 116.2(2)
C12 C11 C10 . . 120.5(2)
C12 C11 H11 . . 119.7
C10 C11 H11 . . 119.7
C40 N12 C41 . . 122.2(2)
C40 N12 H12A . . 118.9
C41 N12 H12A . . 118.9
C11 C12 C13 . . 121.4(2)
C11 C12 H12 . . 119.3
C13 C12 H12 . . 119.3
C17 C13 C14 . . 117.0(2)
C17 C13 C12 . . 119.8(2)
C14 C13 C12 . . 123.2(2)
C15 C14 C13 . . 119.0(2)
C15 C14 H14 . . 120.5
C13 C14 H14 . . 120.5
C14 C15 C16 . . 119.5(2)
C14 C15 H15 . . 120.3
C16 C15 H15 . . 120.3
N8 C16 C15 . . 123.8(2)
N8 C16 H16 . . 118.1
C15 C16 H16 . . 118.1
N8 C17 C13 . . 124.1(2)
N8 C17 C18 . . 117.20(19)
C13 C17 C18 . . 118.6(2)
N7 C18 C10 . . 119.62(19)
N7 C18 C17 . . 119.59(19)
C10 C18 C17 . . 120.8(2)
N9 C19 C20 . . 120.6(2)
N9 C19 H19 . . 119.7
C20 C19 H19 . . 119.7
C21 C20 C19 . . 119.4(2)
C21 C20 H20 . . 120.3
C19 C20 H20 . . 120.3
C20 C21 C22 . . 120.3(2)
C20 C21 H21 . . 119.9
C22 C21 H21 . . 119.9
C30 C22 C21 . . 117.8(2)
C30 C22 C23 . . 118.7(2)
C21 C22 C23 . . 123.4(2)
C24 C23 C22 . . 121.0(2)
C24 C23 H23 . . 119.5
C22 C23 H23 . . 119.5
C23 C24 C25 . . 121.1(2)
C23 C24 H24 . . 119.5
C25 C24 H24 . . 119.5
C29 C25 C26 . . 117.0(2)
C29 C25 C24 . . 119.7(2)
C26 C25 C24 . . 123.3(2)
C27 C26 C25 . . 118.9(2)
C27 C26 H26 . . 120.5
C25 C26 H26 . . 120.5
C26 C27 C28 . . 119.7(2)
C26 C27 H27 . . 120.2
C28 C27 H27 . . 120.2
N10 C28 C27 . . 123.7(2)
N10 C28 H28 . . 118.2
C27 C28 H28 . . 118.2
N10 C29 C25 . . 124.3(2)
N10 C29 C30 . . 117.3(2)
C25 C29 C30 . . 118.4(2)
N9 C30 C22 . . 119.6(2)
N9 C30 C29 . . 119.4(2)
C22 C30 C29 . . 121.0(2)
N11 C31 C32 . . 124.4(2)
N11 C31 H31 . . 117.8
C32 C31 H31 . . 117.8
C33 C32 C31 . . 119.0(2)
C33 C32 H32 . . 120.5
C31 C32 H32 . . 120.5
C32 C33 C34 . . 119.0(2)
C32 C33 H33 . . 120.5
C34 C33 H33 . . 120.5
C42 C34 C33 . . 117.2(2)
C42 C34 C35 . . 120.1(2)
C33 C34 C35 . . 122.7(3)
C36 C35 C34 . . 121.2(3)
C36 C35 H35 . . 119.4
C34 C35 H35 . . 119.4
C35 C36 C37 . . 120.8(3)
C35 C36 H36 . . 119.6
C37 C36 H36 . . 119.6
C38 C37 C41 . . 117.8(3)
C38 C37 C36 . . 123.5(3)
C41 C37 C36 . . 118.7(2)
C39 C38 C37 . . 120.8(3)
C39 C38 H38 . . 119.6
C37 C38 H38 . . 119.6
C38 C39 C40 . . 118.9(3)
C38 C39 H39 . . 120.6
C40 C39 H39 . . 120.6
N12 C40 C39 . . 120.8(3)
N12 C40 H40 . . 119.6
C39 C40 H40 . . 119.6
N12 C41 C37 . . 119.4(2)
N12 C41 C42 . . 119.6(2)
C37 C41 C42 . . 120.9(2)
N11 C42 C34 . . 124.2(2)
N11 C42 C41 . . 117.6(2)
C34 C42 C41 . . 118.2(2)
C44 C43 H43A . . 109.5
C44 C43 H43B . . 109.5
H43A C43 H43B . . 109.5
C44 C43 H43C . . 109.5
H43A C43 H43C . . 109.5
H43B C43 H43C . . 109.5
O4 C44 C43 . . 116.6(3)
O4 C44 H44A . . 108.1
C43 C44 H44A . . 108.1
O4 C44 H44B . . 108.1
C43 C44 H44B . . 108.1
H44A C44 H44B . . 107.3

loop_
_geom_bond_atom_site_label_1
_geom_bond_atom_site_label_2
_geom_bond_site_symmetry_2
_geom_bond_distance
Fe1 C2 . 1.937(2)
Fe1 C2 3_666 1.937(2)
Fe1 C1 3_666 1.943(2)
Fe1 C1 . 1.943(2)
Fe1 C3 . 1.946(2)
Fe1 C3 3_666 1.946(2)
O1 H1WA . 0.8500
O1 H1WB . 0.8501
N1 C1 . 1.155(3)
Fe2 C6 . 1.934(2)
Fe2 C6 3_766 1.934(2)
Fe2 C4 3_766 1.937(2)
Fe2 C4 . 1.937(2)
Fe2 C5 3_766 1.952(2)
Fe2 C5 . 1.952(2)
O2 H2WA . 0.8499
O2 H2WB . 0.8503
N2 C2 . 1.156(3)
O3 H3WA . 0.8502
O3 H3WB . 0.8503
N3 C3 . 1.149(3)
O4 C44 . 1.432(4)
O4 H4 . 0.8400
N4 C4 . 1.151(3)
N5 C5 . 1.152(3)
N6 C6 . 1.158(3)
N7 C7 . 1.335(3)
N7 C18 . 1.357(3)
N7 H7A . 0.8800
C7 C8 . 1.384(3)
C7 H7 . 0.9500
N8 C16 . 1.324(3)
N8 C17 . 1.362(3)
C8 C9 . 1.375(3)
C8 H8 . 0.9500
N9 C19 . 1.332(3)
N9 C30 . 1.358(3)
N9 H9A . 0.8800
C9 C10 . 1.416(3)
C9 H9 . 0.9500
N10 C28 . 1.334(3)
N10 C29 . 1.357(3)
C10 C18 . 1.410(3)
C10 C11 . 1.435(3)
N11 C31 . 1.327(3)
N11 C42 . 1.361(3)
C11 C12 . 1.354(3)
C11 H11 . 0.9500
N12 C40 . 1.337(3)
N12 C41 . 1.352(3)
N12 H12A . 0.8800
C12 C13 . 1.435(3)
C12 H12 . 0.9500
C13 C17 . 1.404(3)
C13 C14 . 1.412(3)
C14 C15 . 1.369(3)
C14 H14 . 0.9500
C15 C16 . 1.402(3)
C15 H15 . 0.9500
C16 H16 . 0.9500
C17 C18 . 1.436(3)
C19 C20 . 1.385(4)
C19 H19 . 0.9500
C20 C21 . 1.371(4)
C20 H20 . 0.9500
C21 C22 . 1.413(3)
C21 H21 . 0.9500
C22 C30 . 1.406(3)
C22 C23 . 1.430(3)
C23 C24 . 1.354(3)
C23 H23 . 0.9500
C24 C25 . 1.436(3)
C24 H24 . 0.9500
C25 C29 . 1.408(3)
C25 C26 . 1.410(3)
C26 C27 . 1.371(3)
C26 H26 . 0.9500
C27 C28 . 1.396(3)
C27 H27 . 0.9500
C28 H28 . 0.9500
C29 C30 . 1.439(3)
C31 C32 . 1.399(4)
C31 H31 . 0.9500
C32 C33 . 1.370(4)
C32 H32 . 0.9500
C33 C34 . 1.413(4)
C33 H33 . 0.9500
C34 C42 . 1.401(3)
C34 C35 . 1.432(4)
C35 C36 . 1.354(4)
C35 H35 . 0.9500
C36 C37 . 1.429(4)
C36 H36 . 0.9500
C37 C38 . 1.406(4)
C37 C41 . 1.408(3)
C38 C39 . 1.372(4)
C38 H38 . 0.9500
C39 C40 . 1.381(4)
C39 H39 . 0.9500
C40 H40 . 0.9500
C41 C42 . 1.443(3)
C43 C44 . 1.468(5)
C43 H43A . 0.9800
C43 H43B . 0.9800
C43 H43C . 0.9800
C44 H44A . 0.9900
C44 H44B . 0.9900

loop_
_geom_hbond_atom_site_label_D
_geom_hbond_atom_site_label_H
_geom_hbond_atom_site_label_A
_geom_hbond_site_symmetry_A
_geom_hbond_distance_DH
_geom_hbond_distance_HA
_geom_hbond_distance_DA
_geom_hbond_angle_DHA
O1 H1WA N1 1_556 0.85 1.97 2.822(2) 176.3
O1 H1WB N2 4_576 0.85 1.89 2.732(3) 172.3
O2 H2WA N3 4_565 0.85 1.97 2.809(3) 169.4
O2 H2WB N4 4_565 0.85 1.92 2.761(3) 170.9
O3 H3WA N5 . 0.85 2.05 2.891(3) 168.2
O3 H3WB N6 4_575 0.85 1.93 2.769(3) 167.6
N7 H7A O1 . 0.88 1.83 2.681(2) 161.2
N9 H9A O3 . 0.88 1.80 2.643(2) 159.3
N12 H12A O2 . 0.88 1.84 2.635(3) 150.0
O4 H4 O1 4_574 0.84 1.99 2.813(3) 167.0
